data_7131576
loop_
_publ_author_name
'Schifferer, Lukas'
'Hoppmann, Leon'
'Groeters, Robin'
'M&#xfc;ck-Lichtenfeld, Christian'
'Daniliuc, Constantin G.'
'Garc&#xed;a Manche&#xf1;o, Olga'

_publ_section_title
;
 Divergent access to fused <i>N</i>-heterocycle-thiazolines by
 solvent-dependent reaction of isoquinolinium thiolates with silylketene
 acetals.
;
_journal_issue 40
_journal_name_full 'Chemical communications (Cambridge, England)'
_journal_page_first 6032
_journal_page_last 6035
_journal_paper_doi 10.1039/d3cc00781b
_journal_volume 59
_journal_year 2023
_chemical_formula_sum 'C24 H33 N O8 S Si'
_chemical_formula_weight 523.66
_space_group_crystal_system triclinic
_space_group_IT_number 2
_space_group_name_Hall '-P 1'
_space_group_name_H-M_alt 'P -1'
_atom_sites_solution_hydrogens geom
_atom_sites_solution_primary direct
_audit_creation_method 'APEX4 v2021.4-0'
_audit_update_record
;
2022-04-05 deposited with the CCDC.	2023-04-19 downloaded from the CCDC.
;
_cell_angle_alpha 105.403(3)
_cell_angle_beta 96.905(3)
_cell_angle_gamma 95.290(3)
_cell_formula_units_Z 2
_cell_length_a 8.3042(4)
_cell_length_b 11.0182(5)
_cell_length_c 14.6172(7)
_cell_measurement_reflns_used 5299
_cell_measurement_temperature 100.(2)
_cell_measurement_theta_max 66.5562
_cell_measurement_theta_min 3.1722
_cell_volume 1269.23(11)
_computing_cell_refinement 'SAINT V8.40B (Bruker AXS LLC, 2019)'
_computing_data_collection 'Bruker APEX4 v2021.4-0 Photon III'
_computing_data_reduction 'SAINT V8.40B (Bruker AXS LLC, 2019)'
_computing_molecular_graphics 'shelXle (C.B. Huebschle, rev 1242)'
_computing_publication_material 'SHELXT 2018/2 (Sheldrick, 2018)'
_computing_structure_refinement 'SHELXL-2018/3 (Sheldrick, 2018)'
_computing_structure_solution 'SHELXT 2018/2 (Sheldrick, 2018)'
_diffrn_ambient_temperature 100.(2)
_diffrn_detector_area_resol_mean 7.3910
_diffrn_measured_fraction_theta_full 0.996
_diffrn_measured_fraction_theta_max 0.996
_diffrn_measurement_device 'Bruker D8 Venture Photon III'
_diffrn_measurement_device_type 'single crystal diffractometer'
_diffrn_measurement_method 'phi/omega scans'
_diffrn_radiation_monochromator 'MX mirror'
_diffrn_radiation_probe 'single crystal'
_diffrn_radiation_type CuK\a
_diffrn_radiation_wavelength 1.54178
_diffrn_reflns_av_R_equivalents 0.1479
_diffrn_reflns_av_unetI/netI 0.0930
_diffrn_reflns_limit_h_max 9
_diffrn_reflns_limit_h_min -9
_diffrn_reflns_limit_k_max 13
_diffrn_reflns_limit_k_min -13
_diffrn_reflns_limit_l_max 17
_diffrn_reflns_limit_l_min -17
_diffrn_reflns_number 23665
_diffrn_reflns_theta_full 66.83
_diffrn_reflns_theta_max 66.83
_diffrn_reflns_theta_min 3.17
_diffrn_source 'Cu ImS'
_diffrn_source_current 1.0
_diffrn_source_power 0.05
_diffrn_source_type 'micro focus tube'
_diffrn_source_voltage 50
_exptl_absorpt_coefficient_mu 2.005
_exptl_absorpt_correction_T_max 0.92
_exptl_absorpt_correction_T_min 0.71
_exptl_absorpt_correction_type multi-scan
_exptl_absorpt_process_details
;
Krause, L., Herbst-Irmer, R., Sheldrick, G. M., Stalke, D. (2015).
"Comparison of silver and molybdenum microfocus X-ray sources for
single-crystal structure determination"
J. Appl. Cryst. 48, 3-10. doi:10.1107/S1600576714022985
;
_exptl_crystal_colour 'pale yellow'
_exptl_crystal_density_diffrn 1.370
_exptl_crystal_density_method 'not measured'
_exptl_crystal_description plate
_exptl_crystal_F_000 556
_exptl_crystal_size_max 0.113
_exptl_crystal_size_mid 0.079
_exptl_crystal_size_min 0.043
_refine_diff_density_max 0.364
_refine_diff_density_min -0.603
_refine_ls_extinction_coef 0.0026(5)
_refine_ls_extinction_method 'SHELXL-2018/3 (Sheldrick 2018)'
_refine_ls_goodness_of_fit_ref 1.031
_refine_ls_hydrogen_treatment constr
_refine_ls_matrix_type full
_refine_ls_number_parameters 325
_refine_ls_number_reflns 4482
_refine_ls_number_restraints 0
_refine_ls_restrained_S_all 1.031
_refine_ls_R_factor_all 0.1022
_refine_ls_R_factor_gt 0.0627
_refine_ls_shift/su_max 0.000
_refine_ls_shift/su_mean 0.000
_refine_ls_structure_factor_coef Fsqd
_refine_ls_weighting_details 'w=1/[\s^2^(Fo^2^)+(0.0712P)^2^+1.5075P] where P=(Fo^2^+2Fc^2^)/3'
_refine_ls_weighting_scheme calc
_refine_ls_wR_factor_gt 0.1467
_refine_ls_wR_factor_ref 0.1710
_reflns_Friedel_coverage 0.000
_reflns_number_gt 3025
_reflns_number_total 4482
_reflns_threshold_expression 'I > 2\s(I)'
_cod_data_source_file d3cc00781b2.cif
_cod_data_source_block gar10289
_cod_depositor_comments
;
The following automatic conversions were performed:

data item '_exptl_absorpt_correction_type' value 'Multi-Scan' was
changed to 'multi-scan' in accordance with the
/home/data/users/saulius/crontab/automatic-downloads/rss-feeds/RSC/lib/dictionaries/cif_core.dic
dictionary named 'cif_core.dic' version 2.4.2 last updated on
2011-04-26.

Automatic conversion script
Id: cif_fix_values 8170 2020-07-09 18:12:32Z antanas 

 Adding full bibliography for 7131576.cif.
;
_cod_database_code 7131576

loop_
_space_group_symop_operation_xyz
'x, y, z'
'-x, -y, -z'

loop_
_atom_site_type_symbol
_atom_site_label
_atom_site_fract_x
_atom_site_fract_y
_atom_site_fract_z
_atom_site_U_iso_or_equiv
_atom_site_adp_type
_atom_site_calc_flag
_atom_site_refinement_flags_adp
_atom_site_refinement_flags_occupancy
_atom_site_refinement_flags_posn
_atom_site_occupancy
_atom_site_disorder_assembly
_atom_site_disorder_group
S S1 0.32634(11) 0.62038(9) 0.37865(7) 0.0235(3) Uani d . . . 1 . .
Si Si1 0.84330(13) 0.26058(10) 0.12972(8) 0.0249(3) Uani d . . . 1 . .
N N1 0.6248(4) 0.5751(3) 0.4339(2) 0.0229(7) Uani d . . . 1 . .
O O1 0.6925(3) 0.3353(2) 0.17328(19) 0.0237(6) Uani d . . . 1 . .
O O2 0.5574(3) 0.2573(2) 0.2801(2) 0.0251(6) Uani d . . . 1 . .
O O3 0.3009(3) 0.6739(3) 0.2991(2) 0.0284(7) Uani d . . . 1 . .
O O4 0.1855(3) 0.5606(3) 0.4062(2) 0.0269(7) Uani d . . . 1 . .
O O5 0.2399(4) 0.8528(3) 0.5149(2) 0.0328(7) Uani d . . . 1 . .
O O6 0.4959(3) 0.9249(2) 0.5964(2) 0.0273(6) Uani d . . . 1 . .
O O7 0.7955(4) 0.7435(3) 0.6310(2) 0.0290(7) Uani d . . . 1 . .
O O8 0.8018(3) 0.8700(2) 0.5324(2) 0.0264(6) Uani d . . . 1 . .
C C1 0.7823(5) 0.5578(4) 0.3938(3) 0.0239(9) Uani d . . . 1 . .
H H1 0.879265 0.593982 0.444710 0.029000 Uiso calc U . R 1 . .
C C2 0.4805(5) 0.5103(4) 0.3623(3) 0.0226(8) Uani d . . . 1 . .
H H2 0.438246 0.431427 0.377910 0.027000 Uiso calc U . R 1 . .
C C3 0.5315(5) 0.4729(4) 0.2625(3) 0.0221(8) Uani d . . . 1 . .
H H3 0.434365 0.443108 0.210964 0.026000 Uiso calc U . R 1 . .
C C4 0.6408(5) 0.5809(4) 0.2467(3) 0.0228(8) Uani d . . . 1 . .
C C5 0.6196(5) 0.6312(4) 0.1697(3) 0.0262(9) Uani d . . . 1 . .
H H5 0.523970 0.603716 0.123031 0.031000 Uiso calc U . R 1 . .
C C6 0.7403(5) 0.7231(4) 0.1611(3) 0.0298(9) Uani d . . . 1 . .
H H6 0.727824 0.757155 0.107787 0.036000 Uiso calc U . R 1 . .
C C7 0.8774(5) 0.7642(4) 0.2298(3) 0.0281(9) Uani d . . . 1 . .
H H7 0.958686 0.826686 0.223382 0.034000 Uiso calc U . R 1 . .
C C8 0.8983(5) 0.7157(4) 0.3081(3) 0.0238(9) Uani d . . . 1 . .
H H8 0.992849 0.744496 0.355437 0.029000 Uiso calc U . R 1 . .
C C9 0.7782(5) 0.6240(4) 0.3161(3) 0.0237(9) Uani d . . . 1 . .
C C10 0.7808(5) 0.4157(4) 0.3501(3) 0.0240(9) Uani d . . . 1 . .
H H10A 0.764536 0.370529 0.399193 0.029000 Uiso calc U . R 1 . .
H H10B 0.887300 0.399189 0.328585 0.029000 Uiso calc U . R 1 . .
C C11 0.6416(5) 0.3654(4) 0.2638(3) 0.0246(9) Uani d . . . 1 . .
C C12 0.8550(6) 0.1148(4) 0.1704(3) 0.0335(10) Uani d . . . 1 . .
H H12A 0.864320 0.137265 0.240513 0.050000 Uiso calc U . R 1 . .
H H12B 0.951029 0.075570 0.150320 0.050000 Uiso calc U . R 1 . .
H H12C 0.755916 0.054669 0.141755 0.050000 Uiso calc U . R 1 . .
C C13 1.0427(5) 0.3654(5) 0.1669(4) 0.0365(11) Uani d . . . 1 . .
H H13A 1.025194 0.452485 0.167815 0.055000 Uiso calc U . R 1 . .
H H13B 1.117340 0.335124 0.121252 0.055000 Uiso calc U . R 1 . .
H H13C 1.090387 0.363875 0.231169 0.055000 Uiso calc U . R 1 . .
C C14 0.7820(5) 0.2235(4) -0.0045(3) 0.0252(9) Uani d . . . 1 . .
C C15 0.5998(5) 0.1707(4) -0.0337(3) 0.0317(10) Uani d . . . 1 . .
H H15A 0.571170 0.150289 -0.103623 0.048000 Uiso calc U . R 1 . .
H H15B 0.533600 0.234441 -0.002960 0.048000 Uiso calc U . R 1 . .
H H15C 0.578338 0.093693 -0.013294 0.048000 Uiso calc U . R 1 . .
C C16 0.8812(6) 0.1226(4) -0.0561(3) 0.0337(10) Uani d . . . 1 . .
H H16A 0.862445 0.045987 -0.034854 0.051000 Uiso calc U . R 1 . .
H H16B 0.997880 0.155674 -0.040759 0.051000 Uiso calc U . R 1 . .
H H16C 0.846747 0.101895 -0.125550 0.051000 Uiso calc U . R 1 . .
C C17 0.8138(6) 0.3446(4) -0.0367(3) 0.0320(10) Uani d . . . 1 . .
H H17A 0.776539 0.325536 -0.105782 0.048000 Uiso calc U . R 1 . .
H H17B 0.931177 0.375172 -0.022872 0.048000 Uiso calc U . R 1 . .
H H17C 0.753898 0.410213 -0.001871 0.048000 Uiso calc U . R 1 . .
C C18 0.4269(5) 0.1865(4) 0.2058(3) 0.0314(10) Uani d . . . 1 . .
H H18A 0.341884 0.240603 0.198287 0.047000 Uiso calc U . R 1 . .
H H18B 0.380061 0.112410 0.223437 0.047000 Uiso calc U . R 1 . .
H H18C 0.469991 0.158153 0.145216 0.047000 Uiso calc U . R 1 . .
C C19 0.6022(5) 0.6932(4) 0.4871(3) 0.0231(8) Uani d . . . 1 . .
C C20 0.4507(5) 0.7296(4) 0.4765(3) 0.0244(9) Uani d . . . 1 . .
C C21 0.3832(5) 0.8407(4) 0.5303(3) 0.0258(9) Uani d . . . 1 . .
C C22 0.4333(6) 1.0323(4) 0.6550(3) 0.0301(10) Uani d . . . 1 . .
H H22A 0.361917 1.068711 0.613878 0.045000 Uiso calc U . R 1 . .
H H22B 0.524664 1.096578 0.690852 0.045000 Uiso calc U . R 1 . .
H H22C 0.370698 1.004384 0.700172 0.045000 Uiso calc U . R 1 . .
C C23 0.7451(5) 0.7706(4) 0.5593(3) 0.0234(9) Uani d . . . 1 . .
C C24 0.9212(5) 0.9622(4) 0.6037(3) 0.0330(10) Uani d . . . 1 . .
H H24A 0.878028 0.985790 0.664654 0.049000 Uiso calc U . R 1 . .
H H24B 0.943548 1.037886 0.581832 0.049000 Uiso calc U . R 1 . .
H H24C 1.022689 0.925087 0.612880 0.049000 Uiso calc U . R 1 . .

loop_
_atom_site_aniso_label
_atom_site_aniso_U_11
_atom_site_aniso_U_22
_atom_site_aniso_U_33
_atom_site_aniso_U_12
_atom_site_aniso_U_13
_atom_site_aniso_U_23
S1 0.0213(5) 0.0200(5) 0.0297(6) 0.0031(4) 0.0032(4) 0.0077(4)
Si1 0.0252(6) 0.0220(6) 0.0285(6) 0.0053(4) 0.0050(5) 0.0074(5)
N1 0.0212(17) 0.0185(16) 0.0287(19) 0.0013(13) 0.0019(14) 0.0074(14)
O1 0.0244(14) 0.0210(14) 0.0250(15) 0.0034(11) 0.0018(12) 0.0063(11)
O2 0.0274(14) 0.0176(13) 0.0296(16) -0.0016(11) 0.0011(12) 0.0082(12)
O3 0.0276(15) 0.0271(15) 0.0332(17) 0.0057(12) 0.0019(13) 0.0132(13)
O4 0.0212(14) 0.0239(14) 0.0375(17) 0.0009(11) 0.0090(12) 0.0102(13)
O5 0.0276(16) 0.0267(15) 0.0436(19) 0.0079(12) 0.0055(14) 0.0076(14)
O6 0.0289(15) 0.0179(14) 0.0331(16) 0.0028(11) 0.0030(13) 0.0047(12)
O7 0.0338(16) 0.0222(14) 0.0303(17) 0.0009(12) -0.0003(13) 0.0095(12)
O8 0.0257(14) 0.0192(14) 0.0337(16) -0.0020(11) -0.0007(12) 0.0104(12)
C1 0.0190(19) 0.022(2) 0.032(2) 0.0042(15) 0.0050(17) 0.0085(17)
C2 0.0199(19) 0.0161(18) 0.028(2) 0.0004(14) -0.0006(16) 0.0023(16)
C3 0.0213(19) 0.0190(19) 0.027(2) 0.0011(15) 0.0013(16) 0.0088(16)
C4 0.023(2) 0.0182(19) 0.027(2) 0.0020(15) 0.0038(17) 0.0068(16)
C5 0.026(2) 0.022(2) 0.032(2) 0.0028(16) 0.0063(18) 0.0092(18)
C6 0.030(2) 0.033(2) 0.031(2) 0.0044(18) 0.0058(19) 0.0159(19)
C7 0.024(2) 0.023(2) 0.040(3) -0.0006(16) 0.0110(19) 0.0118(18)
C8 0.0180(19) 0.0187(19) 0.031(2) 0.0004(14) -0.0016(16) 0.0046(17)
C9 0.023(2) 0.022(2) 0.029(2) 0.0067(16) 0.0072(17) 0.0087(17)
C10 0.022(2) 0.0181(19) 0.032(2) 0.0036(15) 0.0007(17) 0.0076(17)
C11 0.027(2) 0.0183(19) 0.028(2) 0.0018(15) 0.0029(17) 0.0064(17)
C12 0.040(3) 0.031(2) 0.033(2) 0.0128(19) 0.009(2) 0.011(2)
C13 0.028(2) 0.043(3) 0.039(3) 0.0044(19) 0.007(2) 0.012(2)
C14 0.026(2) 0.021(2) 0.028(2) 0.0040(16) 0.0048(17) 0.0065(17)
C15 0.033(2) 0.033(2) 0.029(2) 0.0027(18) 0.0021(19) 0.0087(19)
C16 0.038(3) 0.029(2) 0.035(3) 0.0089(19) 0.011(2) 0.006(2)
C17 0.036(2) 0.029(2) 0.032(2) 0.0044(18) 0.006(2) 0.0103(19)
C18 0.031(2) 0.026(2) 0.036(3) -0.0016(17) 0.0022(19) 0.0093(19)
C19 0.0213(19) 0.022(2) 0.026(2) -0.0020(15) 0.0008(16) 0.0100(17)
C20 0.026(2) 0.0166(19) 0.030(2) 0.0010(15) 0.0014(17) 0.0073(17)
C21 0.026(2) 0.021(2) 0.033(2) 0.0061(16) 0.0062(18) 0.0113(18)
C22 0.039(2) 0.017(2) 0.031(2) 0.0072(17) 0.0049(19) 0.0006(17)
C23 0.025(2) 0.0183(19) 0.027(2) 0.0029(15) 0.0043(17) 0.0055(17)
C24 0.028(2) 0.025(2) 0.042(3) -0.0058(17) -0.0038(19) 0.009(2)

loop_
_atom_type_symbol
_atom_type_description
_atom_type_scat_dispersion_real
_atom_type_scat_dispersion_imag
_atom_type_scat_source
C C 0.0181 0.0091 'International Tables Vol C Tables 4.2.6.8 and 6.1.1.4'
H H 0.0000 0.0000 'International Tables Vol C Tables 4.2.6.8 and 6.1.1.4'
N N 0.0311 0.0180 'International Tables Vol C Tables 4.2.6.8 and 6.1.1.4'
O O 0.0492 0.0322 'International Tables Vol C Tables 4.2.6.8 and 6.1.1.4'
S S 0.3331 0.5567 'International Tables Vol C Tables 4.2.6.8 and 6.1.1.4'
Si Si 0.2541 0.3302 'International Tables Vol C Tables 4.2.6.8 and 6.1.1.4'

loop_
_geom_angle_atom_site_label_1
_geom_angle_atom_site_label_2
_geom_angle_atom_site_label_3
_geom_angle_site_symmetry_1
_geom_angle_site_symmetry_3
_geom_angle
_geom_angle_publ_flag
O3 S1 O4 . . 118.15(17) ?
O3 S1 C20 . . 110.35(18) ?
O4 S1 C20 . . 112.40(19) ?
O3 S1 C2 . . 111.37(18) ?
O4 S1 C2 . . 108.87(17) ?
C20 S1 C2 . . 92.83(18) ?
O1 Si1 C12 . . 109.56(18) ?
O1 Si1 C13 . . 111.40(19) ?
C12 Si1 C13 . . 110.5(2) ?
O1 Si1 C14 . . 103.18(17) ?
C12 Si1 C14 . . 112.5(2) ?
C13 Si1 C14 . . 109.6(2) ?
C19 N1 C2 . . 112.9(3) ?
C19 N1 C1 . . 119.2(3) ?
C2 N1 C1 . . 112.1(3) ?
C11 O1 Si1 . . 133.5(2) ?
C11 O2 C18 . . 116.4(3) ?
C21 O6 C22 . . 115.3(3) ?
C23 O8 C24 . . 115.1(3) ?
C9 C1 N1 . . 106.1(3) ?
C9 C1 C10 . . 109.8(3) ?
N1 C1 C10 . . 107.0(3) ?
C9 C1 H1 . . 111.300000 ?
N1 C1 H1 . . 111.300000 ?
C10 C1 H1 . . 111.300000 ?
N1 C2 C3 . . 109.3(3) ?
N1 C2 S1 . . 105.5(2) ?
C3 C2 S1 . . 116.0(3) ?
N1 C2 H2 . . 108.600000 ?
C3 C2 H2 . . 108.600000 ?
S1 C2 H2 . . 108.600000 ?
C4 C3 C2 . . 110.9(3) ?
C4 C3 C11 . . 105.7(3) ?
C2 C3 C11 . . 105.3(3) ?
C4 C3 H3 . . 111.500000 ?
C2 C3 H3 . . 111.500000 ?
C11 C3 H3 . . 111.500000 ?
C5 C4 C9 . . 120.1(4) ?
C5 C4 C3 . . 126.4(4) ?
C9 C4 C3 . . 113.4(3) ?
C4 C5 C6 . . 119.3(4) ?
C4 C5 H5 . . 120.400000 ?
C6 C5 H5 . . 120.400000 ?
C7 C6 C5 . . 120.1(4) ?
C7 C6 H6 . . 119.900000 ?
C5 C6 H6 . . 119.900000 ?
C6 C7 C8 . . 120.9(4) ?
C6 C7 H7 . . 119.500000 ?
C8 C7 H7 . . 119.500000 ?
C7 C8 C9 . . 118.7(4) ?
C7 C8 H8 . . 120.600000 ?
C9 C8 H8 . . 120.600000 ?
C4 C9 C8 . . 120.8(4) ?
C4 C9 C1 . . 112.9(3) ?
C8 C9 C1 . . 126.2(4) ?
C1 C10 C11 . . 110.1(3) ?
C1 C10 H10A . . 109.600000 ?
C11 C10 H10A . . 109.600000 ?
C1 C10 H10B . . 109.600000 ?
C11 C10 H10B . . 109.600000 ?
H10A C10 H10B . . 108.200000 ?
O1 C11 O2 . . 111.0(3) ?
O1 C11 C10 . . 115.3(3) ?
O2 C11 C10 . . 105.0(3) ?
O1 C11 C3 . . 104.7(3) ?
O2 C11 C3 . . 112.8(3) ?
C10 C11 C3 . . 108.2(3) ?
Si1 C12 H12A . . 109.500000 ?
Si1 C12 H12B . . 109.500000 ?
H12A C12 H12B . . 109.500000 ?
Si1 C12 H12C . . 109.500000 ?
H12A C12 H12C . . 109.500000 ?
H12B C12 H12C . . 109.500000 ?
Si1 C13 H13A . . 109.500000 ?
Si1 C13 H13B . . 109.500000 ?
H13A C13 H13B . . 109.500000 ?
Si1 C13 H13C . . 109.500000 ?
H13A C13 H13C . . 109.500000 ?
H13B C13 H13C . . 109.500000 ?
C16 C14 C15 . . 107.9(3) ?
C16 C14 C17 . . 109.4(3) ?
C15 C14 C17 . . 108.9(3) ?
C16 C14 Si1 . . 109.8(3) ?
C15 C14 Si1 . . 110.8(3) ?
C17 C14 Si1 . . 110.0(3) ?
C14 C15 H15A . . 109.500000 ?
C14 C15 H15B . . 109.500000 ?
H15A C15 H15B . . 109.500000 ?
C14 C15 H15C . . 109.500000 ?
H15A C15 H15C . . 109.500000 ?
H15B C15 H15C . . 109.500000 ?
C14 C16 H16A . . 109.500000 ?
C14 C16 H16B . . 109.500000 ?
H16A C16 H16B . . 109.500000 ?
C14 C16 H16C . . 109.500000 ?
H16A C16 H16C . . 109.500000 ?
H16B C16 H16C . . 109.500000 ?
C14 C17 H17A . . 109.500000 ?
C14 C17 H17B . . 109.500000 ?
H17A C17 H17B . . 109.500000 ?
C14 C17 H17C . . 109.500000 ?
H17A C17 H17C . . 109.500000 ?
H17B C17 H17C . . 109.500000 ?
O2 C18 H18A . . 109.500000 ?
O2 C18 H18B . . 109.500000 ?
H18A C18 H18B . . 109.500000 ?
O2 C18 H18C . . 109.500000 ?
H18A C18 H18C . . 109.500000 ?
H18B C18 H18C . . 109.500000 ?
C20 C19 N1 . . 118.2(4) ?
C20 C19 C23 . . 124.3(4) ?
N1 C19 C23 . . 117.4(3) ?
C19 C20 C21 . . 131.1(4) ?
C19 C20 S1 . . 109.8(3) ?
C21 C20 S1 . . 119.0(3) ?
O5 C21 O6 . . 124.9(4) ?
O5 C21 C20 . . 121.8(4) ?
O6 C21 C20 . . 113.3(3) ?
O6 C22 H22A . . 109.500000 ?
O6 C22 H22B . . 109.500000 ?
H22A C22 H22B . . 109.500000 ?
O6 C22 H22C . . 109.500000 ?
H22A C22 H22C . . 109.500000 ?
H22B C22 H22C . . 109.500000 ?
O7 C23 O8 . . 126.5(4) ?
O7 C23 C19 . . 123.0(3) ?
O8 C23 C19 . . 110.5(3) ?
O8 C24 H24A . . 109.500000 ?
O8 C24 H24B . . 109.500000 ?
H24A C24 H24B . . 109.500000 ?
O8 C24 H24C . . 109.500000 ?
H24A C24 H24C . . 109.500000 ?
H24B C24 H24C . . 109.500000 ?

loop_
_geom_bond_atom_site_label_1
_geom_bond_atom_site_label_2
_geom_bond_site_symmetry_2
_geom_bond_distance
_geom_bond_publ_flag
S1 O3 . 1.440(3) ?
S1 O4 . 1.440(3) ?
S1 C20 . 1.749(4) ?
S1 C2 . 1.836(4) ?
Si1 O1 . 1.660(3) ?
Si1 C12 . 1.862(4) ?
Si1 C13 . 1.862(5) ?
Si1 C14 . 1.889(4) ?
N1 C19 . 1.370(5) ?
N1 C2 . 1.479(5) ?
N1 C1 . 1.504(5) ?
O1 C11 . 1.402(5) ?
O2 C11 . 1.415(5) ?
O2 C18 . 1.440(5) ?
O5 C21 . 1.211(5) ?
O6 C21 . 1.348(5) ?
O6 C22 . 1.445(5) ?
O7 C23 . 1.203(5) ?
O8 C23 . 1.324(5) ?
O8 C24 . 1.451(5) ?
C1 C9 . 1.503(6) ?
C1 C10 . 1.524(5) ?
C1 H1 . 1.000000 ?
C2 C3 . 1.529(6) ?
C2 H2 . 1.000000 ?
C3 C4 . 1.513(5) ?
C3 C11 . 1.564(5) ?
C3 H3 . 1.000000 ?
C4 C5 . 1.382(6) ?
C4 C9 . 1.387(6) ?
C5 C6 . 1.399(6) ?
C5 H5 . 0.950000 ?
C6 C7 . 1.377(6) ?
C6 H6 . 0.950000 ?
C7 C8 . 1.386(6) ?
C7 H7 . 0.950000 ?
C8 C9 . 1.390(5) ?
C8 H8 . 0.950000 ?
C10 C11 . 1.548(6) ?
C10 H10A . 0.990000 ?
C10 H10B . 0.990000 ?
C12 H12A . 0.980000 ?
C12 H12B . 0.980000 ?
C12 H12C . 0.980000 ?
C13 H13A . 0.980000 ?
C13 H13B . 0.980000 ?
C13 H13C . 0.980000 ?
C14 C16 . 1.535(6) ?
C14 C15 . 1.536(6) ?
C14 C17 . 1.540(6) ?
C15 H15A . 0.980000 ?
C15 H15B . 0.980000 ?
C15 H15C . 0.980000 ?
C16 H16A . 0.980000 ?
C16 H16B . 0.980000 ?
C16 H16C . 0.980000 ?
C17 H17A . 0.980000 ?
C17 H17B . 0.980000 ?
C17 H17C . 0.980000 ?
C18 H18A . 0.980000 ?
C18 H18B . 0.980000 ?
C18 H18C . 0.980000 ?
C19 C20 . 1.358(6) ?
C19 C23 . 1.511(5) ?
C20 C21 . 1.468(6) ?
C22 H22A . 0.980000 ?
C22 H22B . 0.980000 ?
C22 H22C . 0.980000 ?
C24 H24A . 0.980000 ?
C24 H24B . 0.980000 ?
C24 H24C . 0.980000 ?

loop_
_geom_torsion_atom_site_label_1
_geom_torsion_atom_site_label_2
_geom_torsion_atom_site_label_3
_geom_torsion_atom_site_label_4
_geom_torsion_site_symmetry_1
_geom_torsion_site_symmetry_2
_geom_torsion_site_symmetry_3
_geom_torsion_site_symmetry_4
_geom_torsion
_geom_torsion_publ_flag
C12 Si1 O1 C11 . . . . 44.4(4) ?
C13 Si1 O1 C11 . . . . -78.1(4) ?
C14 Si1 O1 C11 . . . . 164.4(3) ?
C19 N1 C1 C9 . . . . -70.1(4) ?
C2 N1 C1 C9 . . . . 64.9(4) ?
C19 N1 C1 C10 . . . . 172.8(3) ?
C2 N1 C1 C10 . . . . -52.2(4) ?
C19 N1 C2 C3 . . . . 124.1(3) ?
C1 N1 C2 C3 . . . . -13.8(4) ?
C19 N1 C2 S1 . . . . -1.2(4) ?
C1 N1 C2 S1 . . . . -139.1(3) ?
O3 S1 C2 N1 . . . . 109.7(3) ?
O4 S1 C2 N1 . . . . -118.3(3) ?
C20 S1 C2 N1 . . . . -3.4(3) ?
O3 S1 C2 C3 . . . . -11.4(3) ?
O4 S1 C2 C3 . . . . 120.6(3) ?
C20 S1 C2 C3 . . . . -124.5(3) ?
N1 C2 C3 C4 . . . . -44.8(4) ?
S1 C2 C3 C4 . . . . 74.2(4) ?
N1 C2 C3 C11 . . . . 69.1(4) ?
S1 C2 C3 C11 . . . . -171.9(2) ?
C2 C3 C4 C5 . . . . -128.2(4) ?
C11 C3 C4 C5 . . . . 118.2(4) ?
C2 C3 C4 C9 . . . . 55.8(4) ?
C11 C3 C4 C9 . . . . -57.9(4) ?
C9 C4 C5 C6 . . . . 1.9(6) ?
C3 C4 C5 C6 . . . . -173.9(4) ?
C4 C5 C6 C7 . . . . -1.1(6) ?
C5 C6 C7 C8 . . . . 0.1(7) ?
C6 C7 C8 C9 . . . . 0.2(6) ?
C5 C4 C9 C8 . . . . -1.7(6) ?
C3 C4 C9 C8 . . . . 174.7(4) ?
C5 C4 C9 C1 . . . . -179.3(4) ?
C3 C4 C9 C1 . . . . -2.9(5) ?
C7 C8 C9 C4 . . . . 0.6(6) ?
C7 C8 C9 C1 . . . . 177.8(4) ?
N1 C1 C9 C4 . . . . -55.7(4) ?
C10 C1 C9 C4 . . . . 59.6(4) ?
N1 C1 C9 C8 . . . . 126.9(4) ?
C10 C1 C9 C8 . . . . -117.8(4) ?
C9 C1 C10 C11 . . . . -49.7(4) ?
N1 C1 C10 C11 . . . . 64.9(4) ?
Si1 O1 C11 O2 . . . . -76.3(4) ?
Si1 O1 C11 C10 . . . . 42.9(5) ?
Si1 O1 C11 C3 . . . . 161.7(3) ?
C18 O2 C11 O1 . . . . -50.7(4) ?
C18 O2 C11 C10 . . . . -175.9(3) ?
C18 O2 C11 C3 . . . . 66.5(4) ?
C1 C10 C11 O1 . . . . 107.0(4) ?
C1 C10 C11 O2 . . . . -130.5(3) ?
C1 C10 C11 C3 . . . . -9.9(4) ?
C4 C3 C11 O1 . . . . -60.4(4) ?
C2 C3 C11 O1 . . . . -177.9(3) ?
C4 C3 C11 O2 . . . . 178.8(3) ?
C2 C3 C11 O2 . . . . 61.3(4) ?
C4 C3 C11 C10 . . . . 63.0(4) ?
C2 C3 C11 C10 . . . . -54.4(4) ?
O1 Si1 C14 C16 . . . . -164.1(3) ?
C12 Si1 C14 C16 . . . . -46.2(3) ?
C13 Si1 C14 C16 . . . . 77.1(3) ?
O1 Si1 C14 C15 . . . . -45.0(3) ?
C12 Si1 C14 C15 . . . . 73.0(3) ?
C13 Si1 C14 C15 . . . . -163.8(3) ?
O1 Si1 C14 C17 . . . . 75.5(3) ?
C12 Si1 C14 C17 . . . . -166.6(3) ?
C13 Si1 C14 C17 . . . . -43.3(3) ?
C2 N1 C19 C20 . . . . 7.4(5) ?
C1 N1 C19 C20 . . . . 142.1(4) ?
C2 N1 C19 C23 . . . . -177.1(3) ?
C1 N1 C19 C23 . . . . -42.4(5) ?
N1 C19 C20 C21 . . . . 171.5(4) ?
C23 C19 C20 C21 . . . . -3.8(7) ?
N1 C19 C20 S1 . . . . -10.0(5) ?
C23 C19 C20 S1 . . . . 174.8(3) ?
O3 S1 C20 C19 . . . . -106.7(3) ?
O4 S1 C20 C19 . . . . 119.1(3) ?
C2 S1 C20 C19 . . . . 7.3(3) ?
O3 S1 C20 C21 . . . . 72.1(3) ?
O4 S1 C20 C21 . . . . -62.1(4) ?
C2 S1 C20 C21 . . . . -173.9(3) ?
C22 O6 C21 O5 . . . . 3.7(6) ?
C22 O6 C21 C20 . . . . -176.5(3) ?
C19 C20 C21 O5 . . . . -174.3(4) ?
S1 C20 C21 O5 . . . . 7.2(6) ?
C19 C20 C21 O6 . . . . 5.9(6) ?
S1 C20 C21 O6 . . . . -172.6(3) ?
C24 O8 C23 O7 . . . . -8.8(6) ?
C24 O8 C23 C19 . . . . 170.3(3) ?
C20 C19 C23 O7 . . . . 106.1(5) ?
N1 C19 C23 O7 . . . . -69.1(5) ?
C20 C19 C23 O8 . . . . -73.0(5) ?
N1 C19 C23 O8 . . . . 111.7(4) ?
